data_1531474
loop_
_publ_author_name
'Fornasini, M.L.'
'Palenzona, A.'
'Merlo, F.'
'Pani, M.'

_publ_section_title
;
 Valency changes of ytterbium in Yb Mn Ge and in the Yb Mn Si1-x Gex
 pseudo-ternary system
;
_journal_name_full 'Journal of Alloys Compd.'
_journal_page_first 120
_journal_page_last 125
_journal_volume 335
_journal_year 2002
_chemical_formula_sum 'Ge Mn Yb'
_chemical_name_systematic 'Yb Mn Ge'
_space_group_IT_number 189
_symmetry_space_group_name_Hall 'P -6 -2'
_symmetry_space_group_name_H-M 'P -6 2 m'
_cell_angle_alpha 90
_cell_angle_beta 90
_cell_angle_gamma 120
_cell_formula_units_Z 3
_cell_length_a 6.91
_cell_length_b 6.91
_cell_length_c 4.174
_cell_volume 172.599
_citation_journal_id_ASTM JALCEU
_cod_data_source_file Fornasini_JALCEU_2002_416.cif
_cod_data_source_block Ge1Mn1Yb1
_cod_original_cell_volume 172.5993
_cod_original_formula_sum 'Ge1 Mn1 Yb1'
_cod_database_code 1531474

loop_
_symmetry_equiv_pos_as_xyz
x,y,z
-x+y,-x,-z
-y,x-y,z
x,y,-z
-x+y,-x,z
-y,x-y,-z
y,x,z
x-y,-y,-z
-x,-x+y,z
y,x,-z
x-y,-y,z
-x,-x+y,-z

loop_
_atom_site_label
_atom_site_type_symbol
_atom_site_fract_x
_atom_site_fract_y
_atom_site_fract_z
_atom_site_occupancy
_atom_site_U_iso_or_equiv
Mn1 Mn+1 0.2347 0 0.5 1 0.0
Ge1 Ge-4 0.3333 0.6667 0.5 1 0.0
Yb1 Yb+3 0.57873 0 0 1 0.0
Ge2 Ge-4 0 0 0 1 0.0
